data_8104966
loop_
_publ_author_name
'Duan, Rui'
'Ma, Xun'
'Huang, Meifen'
'Wang, Man'
'Wu, Qiong'

_publ_section_title
;
 Crystal structure of
 [6,6&#x2032;-(((2,2-dimethylpropane-1,3-diyl)bis(azanylylidene))bis(methanylylidene))bis(2-chlorophenolato)-\k4N,N&#x2032;,O,O&#x2032;]copper(II)
;
_journal_issue 1
_journal_name_full 'Zeitschrift f\"ur Kristallographie - New Crystal Structures'
_journal_page_first 79
_journal_page_last 80
_journal_paper_doi 10.1515/ncrs-2021-0376
_journal_volume 237
_journal_year 2022
_chemical_formula_moiety 'C19 H18 Cl2 Cu N2 O2'
_chemical_formula_sum 'C19 H18 Cl2 Cu N2 O2'
_chemical_formula_weight 440.79
_space_group_crystal_system monoclinic
_space_group_IT_number 15
_space_group_name_Hall '-C 2yc'
_space_group_name_H-M_alt 'C 1 2/c 1'
_atom_sites_solution_hydrogens geom
_atom_sites_solution_primary direct
_cell_angle_alpha 90
_cell_angle_beta 100.725(4)
_cell_angle_gamma 90
_cell_formula_units_Z 4
_cell_length_a 21.010(3)
_cell_length_b 11.3886(15)
_cell_length_c 7.9578(10)
_cell_measurement_reflns_used 2781
_cell_measurement_temperature 170.0
_cell_measurement_theta_max 26.11
_cell_measurement_theta_min 3.45
_cell_volume 1870.8(4)
_computing_molecular_graphics 'Olex2 1.3 (Dolomanov et al., 2009)'
_computing_publication_material 'Olex2 1.3 (Dolomanov et al., 2009)'
_computing_structure_refinement 'SHELXL 2018/3 (Sheldrick, 2015)'
_computing_structure_solution 'SHELXS  (Sheldrick, 2008)'
_diffrn_ambient_temperature 170.0
_diffrn_measured_fraction_theta_full 0.995
_diffrn_measured_fraction_theta_max 0.990
_diffrn_measurement_device_type 'CCD area detector'
_diffrn_measurement_method 'phi and omega scans'
_diffrn_radiation_monochromator graphite
_diffrn_radiation_type MoK\a
_diffrn_radiation_wavelength 0.71073
_diffrn_reflns_av_R_equivalents 0.1001
_diffrn_reflns_av_unetI/netI 0.0711
_diffrn_reflns_Laue_measured_fraction_full 0.995
_diffrn_reflns_Laue_measured_fraction_max 0.990
_diffrn_reflns_limit_h_max 26
_diffrn_reflns_limit_h_min -26
_diffrn_reflns_limit_k_max 14
_diffrn_reflns_limit_k_min -11
_diffrn_reflns_limit_l_max 8
_diffrn_reflns_limit_l_min -9
_diffrn_reflns_number 8248
_diffrn_reflns_point_group_measured_fraction_full 0.995
_diffrn_reflns_point_group_measured_fraction_max 0.990
_diffrn_reflns_theta_full 25.242
_diffrn_reflns_theta_max 26.464
_diffrn_reflns_theta_min 1.973
_diffrn_source_current 1.4
_diffrn_source_power 0.07
_diffrn_source_voltage 50.0
_exptl_absorpt_coefficient_mu 1.469
_exptl_absorpt_correction_type none
_exptl_crystal_colour 'clear greenish black'
_exptl_crystal_colour_lustre clear
_exptl_crystal_colour_modifier greenish
_exptl_crystal_colour_primary black
_exptl_crystal_density_diffrn 1.565
_exptl_crystal_density_meas .
_exptl_crystal_description block
_exptl_crystal_F_000 900
_exptl_crystal_size_max 0.2
_exptl_crystal_size_mid 0.14
_exptl_crystal_size_min 0.12
_refine_diff_density_max 1.179
_refine_diff_density_min -0.666
_refine_diff_density_rms 0.128
_refine_ls_extinction_coef .
_refine_ls_extinction_method none
_refine_ls_goodness_of_fit_ref 1.099
_refine_ls_hydrogen_treatment constr
_refine_ls_matrix_type full
_refine_ls_number_parameters 120
_refine_ls_number_reflns 1902
_refine_ls_number_restraints 0
_refine_ls_restrained_S_all 1.099
_refine_ls_R_factor_all 0.0770
_refine_ls_R_factor_gt 0.0576
_refine_ls_shift/su_max 0.000
_refine_ls_shift/su_mean 0.000
_refine_ls_structure_factor_coef Fsqd
_refine_ls_weighting_details 'w=1/[\s^2^(Fo^2^)+(0.0778P)^2^+4.4047P] where P=(Fo^2^+2Fc^2^)/3'
_refine_ls_weighting_scheme calc
_refine_ls_wR_factor_gt 0.1355
_refine_ls_wR_factor_ref 0.1620
_reflns_Friedel_coverage 0.000
_reflns_Friedel_fraction_full .
_reflns_Friedel_fraction_max .
_reflns_number_gt 1526
_reflns_number_total 1902
_reflns_threshold_expression 'I > 2\s(I)'
_cod_data_source_file suppl_j_ncrs-2021-0376_suppl.cif
_cod_data_source_block mx44
_cod_database_code 8104966
_shelx_space_group_comment
;
The symmetry employed for this shelxl refinement is uniquely defined
by the following loop, which should always be used as a source of
symmetry information in preference to the above space-group names.
They are only intended as comments.
;
_shelx_estimated_absorpt_t_max 0.843
_shelx_estimated_absorpt_t_min 0.758
_olex2_refinement_description
;
1. Fixed Uiso
 At 1.2 times of:
  All C(H) groups, All C(H,H) groups
 At 1.5 times of:
  All C(H,H,H) groups
2.a Secondary CH2 refined with riding coordinates:
 C8(H8A,H8B)
2.b Aromatic/amide H refined with riding coordinates:
 C4(H4), C5(H5), C6(H6), C7(H7)
2.c Idealised Me refined as rotating group:
 C10(H10A,H10B,H10C)
;

loop_
_space_group_symop_operation_xyz
'x, y, z'
'-x, y, -z+1/2'
'x+1/2, y+1/2, z'
'-x+1/2, y+1/2, -z+1/2'
'-x, -y, -z'
'x, -y, z-1/2'
'-x+1/2, -y+1/2, -z'
'x+1/2, -y+1/2, z-1/2'

loop_
_atom_site_label
_atom_site_type_symbol
_atom_site_fract_x
_atom_site_fract_y
_atom_site_fract_z
_atom_site_U_iso_or_equiv
_atom_site_adp_type
_atom_site_occupancy
_atom_site_site_symmetry_order
_atom_site_calc_flag
_atom_site_refinement_flags_posn
_atom_site_refinement_flags_adp
_atom_site_refinement_flags_occupancy
_atom_site_disorder_assembly
_atom_site_disorder_group
Cu1 Cu 0.000000 0.01438(6) 0.250000 0.0261(3) Uani 1 2 d S T P . .
Cl1 Cl 0.13532(5) -0.32244(10) 0.27252(16) 0.0388(3) Uani 1 1 d . . . . .
O1 O 0.06290(13) -0.1035(3) 0.2386(4) 0.0297(7) Uani 1 1 d . . . . .
N1 N 0.04804(16) 0.1346(3) 0.1521(4) 0.0293(8) Uani 1 1 d . . . . .
C1 C 0.1442(2) 0.0173(4) 0.1451(5) 0.0275(9) Uani 1 1 d . . . . .
C2 C 0.11978(19) -0.0901(4) 0.1992(5) 0.0274(9) Uani 1 1 d . . . . .
C3 C 0.1624(2) -0.1881(4) 0.2091(5) 0.0305(10) Uani 1 1 d . . . . .
C4 C 0.2242(2) -0.1796(4) 0.1709(6) 0.0347(11) Uani 1 1 d . . . . .
H4 H 0.251430 -0.246814 0.181136 0.042 Uiso 1 1 calc R U . . .
C5 C 0.2461(2) -0.0744(5) 0.1184(6) 0.0394(12) Uani 1 1 d . . . . .
H5 H 0.288190 -0.069007 0.091237 0.047 Uiso 1 1 calc R U . . .
C6 C 0.2068(2) 0.0227(5) 0.1055(6) 0.0368(11) Uani 1 1 d . . . . .
H6 H 0.222149 0.095143 0.069167 0.044 Uiso 1 1 calc R U . . .
C7 C 0.1052(2) 0.1211(4) 0.1174(5) 0.0293(9) Uani 1 1 d . . . . .
H7 H 0.123246 0.186522 0.068779 0.035 Uiso 1 1 calc R U . . .
C8 C 0.0122(2) 0.2433(4) 0.0982(5) 0.0280(9) Uani 1 1 d . . . . .
H8A H -0.030023 0.222788 0.026076 0.034 Uiso 1 1 calc R U . . .
H8B H 0.036864 0.290208 0.027509 0.034 Uiso 1 1 calc R U . . .
C9 C 0.000000 0.3188(6) 0.250000 0.0314(14) Uani 1 2 d S T P . .
C10 C -0.0596(3) 0.3944(5) 0.1857(7) 0.0518(14) Uani 1 1 d . . . . .
H10A H -0.052208 0.441473 0.088005 0.078 Uiso 1 1 calc R U . . .
H10B H -0.067401 0.446689 0.277602 0.078 Uiso 1 1 calc R U . . .
H10C H -0.097360 0.343683 0.150312 0.078 Uiso 1 1 calc R U . . .

loop_
_atom_site_aniso_label
_atom_site_aniso_U_11
_atom_site_aniso_U_22
_atom_site_aniso_U_33
_atom_site_aniso_U_23
_atom_site_aniso_U_13
_atom_site_aniso_U_12
Cu1 0.0283(4) 0.0204(5) 0.0314(4) 0.000 0.0104(3) 0.000
Cl1 0.0448(7) 0.0239(7) 0.0508(7) 0.0004(5) 0.0168(5) 0.0062(4)
O1 0.0290(14) 0.0229(17) 0.0393(17) 0.0035(13) 0.0121(13) 0.0005(12)
N1 0.0314(18) 0.030(2) 0.0279(18) -0.0005(16) 0.0078(14) 0.0014(15)
C1 0.029(2) 0.029(3) 0.026(2) -0.0013(18) 0.0063(17) 0.0008(17)
C2 0.027(2) 0.028(3) 0.027(2) -0.0043(18) 0.0054(16) -0.0012(17)
C3 0.036(2) 0.026(2) 0.031(2) -0.0073(18) 0.0095(18) -0.0003(18)
C4 0.036(2) 0.028(3) 0.043(3) -0.001(2) 0.014(2) 0.0085(19)
C5 0.028(2) 0.045(3) 0.047(3) -0.002(2) 0.014(2) 0.008(2)
C6 0.031(2) 0.045(3) 0.037(3) 0.003(2) 0.0122(19) -0.006(2)
C7 0.033(2) 0.028(2) 0.027(2) -0.0047(18) 0.0086(17) -0.0042(17)
C8 0.039(2) 0.014(2) 0.033(2) 0.0050(17) 0.0096(18) 0.0030(17)
C9 0.040(3) 0.026(4) 0.030(3) 0.000 0.010(3) 0.000
C10 0.075(4) 0.035(3) 0.046(3) 0.006(3) 0.013(3) 0.026(3)

loop_
_atom_type_symbol
_atom_type_description
_atom_type_scat_dispersion_real
_atom_type_scat_dispersion_imag
_atom_type_scat_source
C C 0.0033 0.0016 'International Tables Vol C Tables 4.2.6.8 and 6.1.1.4'
H H 0.0000 0.0000 'International Tables Vol C Tables 4.2.6.8 and 6.1.1.4'
Cl Cl 0.1484 0.1585 'International Tables Vol C Tables 4.2.6.8 and 6.1.1.4'
Cu Cu 0.3201 1.2651 'International Tables Vol C Tables 4.2.6.8 and 6.1.1.4'
N N 0.0061 0.0033 'International Tables Vol C Tables 4.2.6.8 and 6.1.1.4'
O O 0.0106 0.0060 'International Tables Vol C Tables 4.2.6.8 and 6.1.1.4'

loop_
_geom_angle_atom_site_label_1
_geom_angle_atom_site_label_2
_geom_angle_atom_site_label_3
_geom_angle
_geom_angle_site_symmetry_1
_geom_angle_site_symmetry_3
O1 Cu1 O1 89.95(17) 2 .
O1 Cu1 N1 93.50(14) . .
O1 Cu1 N1 159.03(14) 2 .
O1 Cu1 N1 159.03(14) . 2
O1 Cu1 N1 93.50(14) 2 2
N1 Cu1 N1 90.7(2) . 2
C2 O1 Cu1 127.4(3) . .
C7 N1 Cu1 125.0(3) . .
C7 N1 C8 119.0(4) . .
C8 N1 Cu1 115.6(2) . .
C2 C1 C7 121.9(4) . .
C6 C1 C2 120.6(4) . .
C6 C1 C7 117.4(4) . .
O1 C2 C1 125.0(4) . .
O1 C2 C3 119.4(4) . .
C1 C2 C3 115.6(4) . .
C2 C3 Cl1 118.0(3) . .
C4 C3 Cl1 119.6(3) . .
C4 C3 C2 122.4(4) . .
C3 C4 H4 119.8 . .
C5 C4 C3 120.4(4) . .
C5 C4 H4 119.8 . .
C4 C5 H5 120.2 . .
C6 C5 C4 119.6(4) . .
C6 C5 H5 120.2 . .
C1 C6 H6 119.3 . .
C5 C6 C1 121.5(5) . .
C5 C6 H6 119.3 . .
N1 C7 C1 126.4(4) . .
N1 C7 H7 116.8 . .
C1 C7 H7 116.8 . .
N1 C8 H8A 109.0 . .
N1 C8 H8B 109.0 . .
N1 C8 C9 113.1(3) . .
H8A C8 H8B 107.8 . .
C9 C8 H8A 109.0 . .
C9 C8 H8B 109.0 . .
C8 C9 C8 112.2(5) 2 .
C10 C9 C8 109.4(3) 2 .
C10 C9 C8 109.4(3) . 2
C10 C9 C8 107.3(3) 2 2
C10 C9 C8 107.3(3) . .
C10 C9 C10 111.3(6) 2 .
C9 C10 H10A 109.5 . .
C9 C10 H10B 109.5 . .
C9 C10 H10C 109.5 . .
H10A C10 H10B 109.5 . .
H10A C10 H10C 109.5 . .
H10B C10 H10C 109.5 . .

loop_
_geom_bond_atom_site_label_1
_geom_bond_atom_site_label_2
_geom_bond_distance
_geom_bond_site_symmetry_2
Cu1 O1 1.898(3) 2
Cu1 O1 1.898(3) .
Cu1 N1 1.948(4) .
Cu1 N1 1.948(4) 2
Cl1 C3 1.739(5) .
O1 C2 1.300(5) .
N1 C7 1.291(5) .
N1 C8 1.471(5) .
C1 C2 1.424(6) .
C1 C6 1.410(6) .
C1 C7 1.431(6) .
C2 C3 1.424(6) .
C3 C4 1.391(6) .
C4 H4 0.9500 .
C4 C5 1.377(7) .
C5 H5 0.9500 .
C5 C6 1.373(7) .
C6 H6 0.9500 .
C7 H7 0.9500 .
C8 H8A 0.9900 .
C8 H8B 0.9900 .
C8 C9 1.542(5) .
C9 C10 1.527(6) 2
C9 C10 1.527(6) .
C10 H10A 0.9800 .
C10 H10B 0.9800 .
C10 H10C 0.9800 .

loop_
_geom_torsion_atom_site_label_1
_geom_torsion_atom_site_label_2
_geom_torsion_atom_site_label_3
_geom_torsion_atom_site_label_4
_geom_torsion
_geom_torsion_site_symmetry_1
_geom_torsion_site_symmetry_2
_geom_torsion_site_symmetry_3
_geom_torsion_site_symmetry_4
Cu1 O1 C2 C1 -4.4(6) . . . .
Cu1 O1 C2 C3 175.6(3) . . . .
Cu1 N1 C7 C1 -0.6(6) . . . .
Cu1 N1 C8 C9 71.4(4) . . . .
Cl1 C3 C4 C5 179.2(4) . . . .
O1 Cu1 O1 C2 167.4(4) 2 . . .
O1 C2 C3 Cl1 0.5(5) . . . .
O1 C2 C3 C4 -179.2(4) . . . .
N1 Cu1 O1 C2 8.1(3) . . . .
N1 Cu1 O1 C2 -92.9(5) 2 . . .
N1 C8 C9 C8 -35.3(2) . . . 2
N1 C8 C9 C10 -155.5(4) . . . .
N1 C8 C9 C10 83.6(5) . . . 2
C1 C2 C3 Cl1 -179.4(3) . . . .
C1 C2 C3 C4 0.9(6) . . . .
C2 C1 C6 C5 -0.3(7) . . . .
C2 C1 C7 N1 7.1(7) . . . .
C2 C3 C4 C5 -1.2(7) . . . .
C3 C4 C5 C6 0.7(7) . . . .
C4 C5 C6 C1 0.0(7) . . . .
C6 C1 C2 O1 179.9(4) . . . .
C6 C1 C2 C3 -0.2(6) . . . .
C6 C1 C7 N1 -177.1(4) . . . .
C7 N1 C8 C9 -115.0(4) . . . .
C7 C1 C2 O1 -4.5(7) . . . .
C7 C1 C2 C3 175.5(4) . . . .
C7 C1 C6 C5 -176.1(4) . . . .
C8 N1 C7 C1 -173.5(4) . . . .
